data_7212072
loop_
_publ_author_name
'Gjikaj, Mimoza'
'Leye, Johann-Christian'
'Xie, Tao'
'Brockner, Wolfgang'

_publ_section_title
;
 Structural and spectroscopic elucidation of imidazolium and pyridinium
 based hexachloridophosphates and niobates
;
_journal_issue 5
_journal_name_full CrystEngComm
_journal_page_first 1474
_journal_paper_doi 10.1039/b919368e
_journal_volume 12
_journal_year 2010
_chemical_formula_moiety '[C6N2H11][PCl6]'
_chemical_formula_sum 'C6 H11 Cl6 N2 P'
_chemical_formula_weight 354.84
_chemical_name_common
;
1-ethyl-3-methylimidazolium hexachloridophosphate
;
_chemical_name_systematic
;
1-ethyl-3-methylimidazolium hexachloridophosphate
;
_space_group_IT_number 14
_symmetry_cell_setting monoclinic
_symmetry_space_group_name_Hall '-P 2ybc'
_symmetry_space_group_name_H-M 'P 1 21/c 1'
_atom_sites_solution_hydrogens geom
_atom_sites_solution_primary direct
_atom_sites_solution_secondary difmap
_audit_creation_method SHELXL-97
_cell_angle_alpha 90.00
_cell_angle_beta 101.447(9)
_cell_angle_gamma 90.00
_cell_formula_units_Z 4
_cell_length_a 7.6983(8)
_cell_length_b 12.266(2)
_cell_length_c 15.0185(17)
_cell_measurement_reflns_used 19192
_cell_measurement_temperature 293(2)
_cell_measurement_theta_max 25.03
_cell_measurement_theta_min 0.971
_cell_volume 1389.9(3)
_computing_cell_refinement 'Stoe X-Area'
_computing_data_collection 'Stoe X-Area'
_computing_data_reduction 'Stoe X-Area'
_computing_molecular_graphics 'DIAMOND (Brandenburger, 1999)'
_computing_publication_material 'SHELXL-97 (Sheldrick, 1997)'
_computing_structure_refinement 'SHELXL-97 (Sheldrick, 1997)'
_computing_structure_solution 'SHELXS-97 (Sheldrick, 1990)'
_diffrn_ambient_temperature 293(2)
_diffrn_measured_fraction_theta_full 0.985
_diffrn_measured_fraction_theta_max 0.985
_diffrn_measurement_device_type 'STOE IPDS 2'
_diffrn_radiation_monochromator graphite
_diffrn_radiation_source 'fine-focus sealed tube'
_diffrn_radiation_type MoK\a
_diffrn_radiation_wavelength 0.71073
_diffrn_reflns_av_R_equivalents 0.0309
_diffrn_reflns_av_sigmaI/netI 0.0179
_diffrn_reflns_limit_h_max 9
_diffrn_reflns_limit_h_min -9
_diffrn_reflns_limit_k_max 14
_diffrn_reflns_limit_k_min -14
_diffrn_reflns_limit_l_max 16
_diffrn_reflns_limit_l_min -17
_diffrn_reflns_number 11226
_diffrn_reflns_theta_full 25.03
_diffrn_reflns_theta_max 25.03
_diffrn_reflns_theta_min 2.16
_exptl_absorpt_coefficient_mu 1.322
_exptl_absorpt_correction_type none
_exptl_crystal_colour colorless
_exptl_crystal_density_diffrn 1.696
_exptl_crystal_density_method 'not measured'
_exptl_crystal_description block
_exptl_crystal_F_000 712
_exptl_crystal_size_max 0.29
_exptl_crystal_size_mid 0.27
_exptl_crystal_size_min 0.26
_refine_diff_density_max 0.320
_refine_diff_density_min -0.299
_refine_diff_density_rms 0.062
_refine_ls_extinction_coef 0.0142(9)
_refine_ls_extinction_expression Fc^*^=kFc[1+0.001xFc^2^\l^3^/sin(2\q)]^-1/4^
_refine_ls_extinction_method SHELXL
_refine_ls_goodness_of_fit_ref 1.102
_refine_ls_hydrogen_treatment mixed
_refine_ls_matrix_type full
_refine_ls_number_parameters 170
_refine_ls_number_reflns 2414
_refine_ls_number_restraints 0
_refine_ls_restrained_S_all 1.102
_refine_ls_R_factor_all 0.0384
_refine_ls_R_factor_gt 0.0322
_refine_ls_shift/su_max 0.000
_refine_ls_shift/su_mean 0.000
_refine_ls_structure_factor_coef Fsqd
_refine_ls_weighting_details 'calc w=1/[\s^2^(Fo^2^)+(0.0346P)^2^+0.7884P] where P=(Fo^2^+2Fc^2^)/3'
_refine_ls_weighting_scheme calc
_refine_ls_wR_factor_gt 0.0723
_refine_ls_wR_factor_ref 0.0750
_reflns_number_gt 2146
_reflns_number_total 2414
_reflns_threshold_expression >2sigma(I)
_cod_data_source_file b919368e.txt
_cod_data_source_block C6_H11_Cl6_N2_P
_cod_original_sg_symbol_H-M P21/c
_cod_database_code 7212072

loop_
_symmetry_equiv_pos_as_xyz
'x, y, z'
'-x, y+1/2, -z+1/2'
'-x, -y, -z'
'x, -y-1/2, z-1/2'

loop_
_atom_site_label
_atom_site_type_symbol
_atom_site_fract_x
_atom_site_fract_y
_atom_site_fract_z
_atom_site_U_iso_or_equiv
_atom_site_adp_type
_atom_site_occupancy
_atom_site_symmetry_multiplicity
_atom_site_calc_flag
_atom_site_refinement_flags
P P 0.48834(8) 0.72988(5) 0.12319(4) 0.02987(16) Uani 1 1 d .
Cl1 Cl 0.46476(10) 0.68671(7) -0.01546(4) 0.0556(2) Uani 1 1 d .
Cl2 Cl 0.47786(10) 0.56210(5) 0.15847(6) 0.0545(2) Uani 1 1 d .
Cl3 Cl 0.77029(8) 0.72166(6) 0.14255(5) 0.04771(19) Uani 1 1 d .
Cl4 Cl 0.50899(11) 0.77543(7) 0.26255(4) 0.0587(2) Uani 1 1 d .
Cl5 Cl 0.49643(10) 0.89888(5) 0.08687(6) 0.0525(2) Uani 1 1 d .
Cl6 Cl 0.20457(8) 0.73991(5) 0.10578(5) 0.04273(18) Uani 1 1 d .
N3 N 0.9283(3) 0.58342(17) 0.37823(13) 0.0367(5) Uani 1 1 d .
N1 N 0.9816(3) 0.48669(17) 0.26730(14) 0.0440(5) Uani 1 1 d .
C2 C 0.8627(4) 0.5097(2) 0.31623(17) 0.0412(6) Uani 1 1 d .
C5 C 1.1265(4) 0.5489(3) 0.2982(2) 0.0533(7) Uani 1 1 d .
C4 C 1.0954(4) 0.6092(3) 0.3678(2) 0.0482(7) Uani 1 1 d .
C6 C 0.9554(7) 0.4060(3) 0.1926(3) 0.0754(12) Uani 1 1 d .
C7 C 0.9812(6) 0.4493(3) 0.1072(2) 0.0789(12) Uani 1 1 d .
H7A H 0.9614(8) 0.3880(15) 0.0585(12) 0.118 Uiso 1 1 calc R
H7B H 1.110(3) 0.4793(8) 0.1145(3) 0.118 Uiso 1 1 calc R
H7C H 0.891(2) 0.5121(16) 0.0869(6) 0.118 Uiso 1 1 calc R
C8 C 0.8339(5) 0.6297(3) 0.4451(2) 0.0560(8) Uani 1 1 d .
H2 H 0.757(4) 0.482(3) 0.310(2) 0.053(9) Uiso 1 1 d .
H4 H 1.162(4) 0.657(2) 0.401(2) 0.048(8) Uiso 1 1 d .
H5 H 1.213(5) 0.543(3) 0.278(2) 0.061(10) Uiso 1 1 d .
H6A H 1.090(10) 0.382(6) 0.182(5) 0.19(3) Uiso 1 1 d .
H6B H 0.883(7) 0.354(4) 0.200(4) 0.122(19) Uiso 1 1 d .
H8A H 0.897(7) 0.617(4) 0.504(4) 0.118(17) Uiso 1 1 d .
H8B H 0.730(6) 0.600(4) 0.436(3) 0.094(15) Uiso 1 1 d .
H8C H 0.817(7) 0.703(5) 0.439(4) 0.13(2) Uiso 1 1 d .

loop_
_atom_site_aniso_label
_atom_site_aniso_U_11
_atom_site_aniso_U_22
_atom_site_aniso_U_33
_atom_site_aniso_U_23
_atom_site_aniso_U_13
_atom_site_aniso_U_12
P 0.0299(3) 0.0336(3) 0.0271(3) -0.0003(2) 0.0081(2) 0.0010(2)
Cl1 0.0562(4) 0.0801(5) 0.0326(3) -0.0147(3) 0.0140(3) -0.0028(4)
Cl2 0.0501(4) 0.0377(4) 0.0817(5) 0.0146(3) 0.0276(4) 0.0056(3)
Cl3 0.0294(3) 0.0574(4) 0.0572(4) 0.0062(3) 0.0105(3) 0.0024(3)
Cl4 0.0578(5) 0.0900(6) 0.0279(3) -0.0124(3) 0.0076(3) 0.0042(4)
Cl5 0.0517(4) 0.0353(3) 0.0756(5) 0.0097(3) 0.0249(4) 0.0019(3)
Cl6 0.0295(3) 0.0506(4) 0.0488(4) 0.0009(3) 0.0096(3) 0.0019(2)
N3 0.0374(12) 0.0419(11) 0.0314(10) 0.0011(8) 0.0080(8) -0.0009(9)
N1 0.0571(15) 0.0394(11) 0.0370(12) -0.0001(9) 0.0127(10) -0.0003(10)
C2 0.0436(16) 0.0442(14) 0.0353(13) 0.0020(11) 0.0068(11) -0.0087(12)
C5 0.0434(17) 0.071(2) 0.0487(16) 0.0042(14) 0.0178(14) 0.0092(14)
C4 0.0392(16) 0.0620(18) 0.0420(15) -0.0019(13) 0.0046(12) -0.0097(13)
C6 0.126(4) 0.0512(19) 0.056(2) -0.0111(15) 0.036(2) -0.012(2)
C7 0.112(3) 0.080(2) 0.0494(19) -0.0193(17) 0.027(2) -0.032(2)
C8 0.058(2) 0.067(2) 0.0474(18) -0.0112(15) 0.0213(16) 0.0019(17)

loop_
_atom_type_symbol
_atom_type_description
_atom_type_scat_dispersion_real
_atom_type_scat_dispersion_imag
_atom_type_scat_source
Cl Cl 0.1484 0.1585 'International Tables Vol C Tables 4.2.6.8 and 6.1.1.4'
P P 0.1023 0.0942 'International Tables Vol C Tables 4.2.6.8 and 6.1.1.4'
N N 0.0061 0.0033 'International Tables Vol C Tables 4.2.6.8 and 6.1.1.4'
C C 0.0033 0.0016 'International Tables Vol C Tables 4.2.6.8 and 6.1.1.4'
H H 0.0000 0.0000 'International Tables Vol C Tables 4.2.6.8 and 6.1.1.4'

loop_
_geom_angle_atom_site_label_1
_geom_angle_atom_site_label_2
_geom_angle_atom_site_label_3
_geom_angle
Cl1 P Cl2 90.17(4)
Cl1 P Cl3 90.49(4)
Cl2 P Cl3 90.47(4)
Cl1 P Cl4 179.09(5)
Cl2 P Cl4 90.46(4)
Cl3 P Cl4 90.17(4)
Cl1 P Cl5 89.59(4)
Cl2 P Cl5 179.46(5)
Cl3 P Cl5 90.01(3)
Cl4 P Cl5 89.78(4)
Cl1 P Cl6 90.46(4)
Cl2 P Cl6 89.87(3)
Cl3 P Cl6 178.99(4)
Cl4 P Cl6 88.88(4)
Cl5 P Cl6 89.65(3)
C2 N3 C4 108.3(2)
C2 N3 C8 125.1(3)
C4 N3 C8 126.6(3)
C2 N1 C5 107.8(2)
C2 N1 C6 124.2(3)
C5 N1 C6 128.0(3)
N1 C2 N3 109.2(2)
N1 C2 H2 127(2)
N3 C2 H2 124(2)
C4 C5 N1 108.4(3)
C4 C5 H5 131(3)
N1 C5 H5 121(3)
C5 C4 N3 106.3(3)
C5 C4 H4 130(2)
N3 C4 H4 124(2)
C7 C6 N1 114.0(3)
C7 C6 H6A 71(4)
N1 C6 H6A 107(4)
C7 C6 H6B 126(4)
N1 C6 H6B 113(3)
H6A C6 H6B 118(5)
C6 C7 H7A 109.5
C6 C7 H7B 109.5
H7A C7 H7B 109.5
C6 C7 H7C 109.5
H7A C7 H7C 109.5
H7B C7 H7C 109.5
C6 C7 H6A 44(3)
H7A C7 H6A 96.6
H7B C7 H6A 74.9
H7C C7 H6A 149.4
N3 C8 H8A 110(3)
N3 C8 H8B 108(3)
H8A C8 H8B 111(4)
N3 C8 H8C 113(3)
H8A C8 H8C 107(4)
H8B C8 H8C 107(4)

loop_
_geom_bond_atom_site_label_1
_geom_bond_atom_site_label_2
_geom_bond_distance
P Cl1 2.1211(9)
P Cl2 2.1306(9)
P Cl3 2.1343(9)
P Cl4 2.1415(9)
P Cl5 2.1475(9)
P Cl6 2.1515(9)
N3 C2 1.324(3)
N3 C4 1.364(4)
N3 C8 1.465(3)
N1 C2 1.313(3)
N1 C5 1.355(4)
N1 C6 1.480(4)
C2 H2 0.87(3)
C5 C4 1.340(4)
C5 H5 0.79(3)
C4 H4 0.87(3)
C6 C7 1.438(5)
C6 H6A 1.11(7)
C6 H6B 0.87(5)
C7 H7A 1.0394
C7 H7B 1.0394
C7 H7C 1.0394
C7 H6A 1.51(8)
C8 H8A 0.93(5)
C8 H8B 0.87(5)
C8 H8C 0.91(6)
